data_4330347
loop_
_publ_author_name
'Sergio S. Rozenel'
'John Arnold'

_publ_section_title
;
 Bimetallic Ruthenium PNP Pincer Complex As a Platform to Model Proposed
 Intermediates in Dinitrogen Reduction to Ammonia
;
_journal_name_full 'Inorganic Chemistry'
_journal_page_first 9730
_journal_page_last 9739
_journal_paper_doi 10.1021/ic3010322
_journal_volume 51
_journal_year 2012
_chemical_formula_moiety 'C32 H78 Cl2 N4 P4 Ru2, 4(C H Cl3), 2(B F4)'
_chemical_formula_sum 'C36 H82 B2 Cl14 F8 N4 P4 Ru2'
_chemical_formula_weight 1567.00
_chemical_name_common '[(HPNPRuCl)2(H2NNH2)](BF4)2 (3a)'
_chemical_name_systematic
;
 ?
;
_space_group_IT_number 2
_symmetry_cell_setting triclinic
_symmetry_space_group_name_Hall '-P 1'
_symmetry_space_group_name_H-M 'P -1'
_atom_sites_solution_hydrogens geom
_atom_sites_solution_primary direct
_atom_sites_solution_secondary difmap
_audit_creation_method SHELXL-97
_cell_angle_alpha 83.049(2)
_cell_angle_beta 80.921(2)
_cell_angle_gamma 67.533(2)
_cell_formula_units_Z 2
_cell_length_a 11.8002(4)
_cell_length_b 13.2180(4)
_cell_length_c 22.3853(7)
_cell_measurement_reflns_used 9624
_cell_measurement_temperature 100(2)
_cell_measurement_theta_max 25.56
_cell_measurement_theta_min 2.34
_cell_volume 3179.05(18)
_computing_cell_refinement 'Bruker SAINT'
_computing_data_collection 'Bruker APEX2'
_computing_data_reduction 'Bruker SAINT'
_computing_molecular_graphics ORTEP-32
_computing_publication_material WinGX
_computing_structure_refinement 'SHELXL-97 (Sheldrick, 2008)'
_computing_structure_solution SIR-97
_diffrn_ambient_temperature 100(2)
_diffrn_detector_area_resol_mean 8.366
_diffrn_measured_fraction_theta_full 0.987
_diffrn_measured_fraction_theta_max 0.971
_diffrn_measurement_device_type 'Bruker APEX-II CCD'
_diffrn_measurement_method 'phi and omega scans'
_diffrn_radiation_monochromator 'QUAZAR multilayer mirrors'
_diffrn_radiation_source 'microfocus sealed tube'
_diffrn_radiation_type MoK\a
_diffrn_radiation_wavelength 0.71073
_diffrn_reflns_av_R_equivalents 0.0674
_diffrn_reflns_av_sigmaI/netI 0.1040
_diffrn_reflns_limit_h_max 14
_diffrn_reflns_limit_h_min -14
_diffrn_reflns_limit_k_max 16
_diffrn_reflns_limit_k_min -15
_diffrn_reflns_limit_l_max 26
_diffrn_reflns_limit_l_min -25
_diffrn_reflns_number 27428
_diffrn_reflns_theta_full 25.00
_diffrn_reflns_theta_max 25.63
_diffrn_reflns_theta_min 1.67
_exptl_absorpt_coefficient_mu 1.219
_exptl_absorpt_correction_T_max 0.9760
_exptl_absorpt_correction_T_min 0.8104
_exptl_absorpt_correction_type multi-scan
_exptl_absorpt_process_details SADABS
_exptl_crystal_colour yellow
_exptl_crystal_density_diffrn 1.637
_exptl_crystal_description needle
_exptl_crystal_F_000 1588
_exptl_crystal_size_max 0.18
_exptl_crystal_size_mid 0.07
_exptl_crystal_size_min 0.02
_refine_diff_density_max 0.777
_refine_diff_density_min -0.812
_refine_diff_density_rms 0.177
_refine_ls_extinction_method none
_refine_ls_goodness_of_fit_ref 1.061
_refine_ls_hydrogen_treatment constr
_refine_ls_matrix_type full
_refine_ls_number_parameters 699
_refine_ls_number_reflns 11647
_refine_ls_number_restraints 12
_refine_ls_restrained_S_all 1.060
_refine_ls_R_factor_all 0.1079
_refine_ls_R_factor_gt 0.0625
_refine_ls_shift/su_max 0.000
_refine_ls_shift/su_mean 0.000
_refine_ls_structure_factor_coef Fsqd
_refine_ls_weighting_details 'calc w=1/[\s^2^(Fo^2^)+(0.0666P)^2^+14.1693P] where P=(Fo^2^+2Fc^2^)/3'
_refine_ls_weighting_scheme calc
_refine_ls_wR_factor_gt 0.1470
_refine_ls_wR_factor_ref 0.1725
_reflns_number_gt 7701
_reflns_number_total 11647
_reflns_threshold_expression >2sigma(I)
_cod_data_source_file ic3010322_si_001_02.cif
_cod_data_source_block srd589
_cod_original_cell_volume 3179.06(18)
_cod_database_code 4330347

loop_
_symmetry_equiv_pos_as_xyz
'x, y, z'
'-x, -y, -z'

loop_
_atom_site_label
_atom_site_type_symbol
_atom_site_fract_x
_atom_site_fract_y
_atom_site_fract_z
_atom_site_U_iso_or_equiv
_atom_site_adp_type
_atom_site_occupancy
_atom_site_symmetry_multiplicity
_atom_site_calc_flag
_atom_site_refinement_flags
_atom_site_disorder_assembly
_atom_site_disorder_group
C1 C 0.9123(7) 0.2438(7) 0.2344(4) 0.0246(19) Uani 1 1 d . . .
H1A H 0.8941 0.1960 0.2677 0.030 Uiso 1 1 calc R . .
H1B H 0.9906 0.2488 0.2386 0.030 Uiso 1 1 calc R . .
C2 C 0.9212(7) 0.1962(7) 0.1737(4) 0.0236(19) Uani 1 1 d . B .
H2A H 0.9796 0.1209 0.1735 0.028 Uiso 1 1 calc R . .
H2B H 0.9489 0.2388 0.1405 0.028 Uiso 1 1 calc R . .
C3 C 0.7750(7) 0.1836(6) 0.0835(4) 0.0239(19) Uani 1 1 d . B .
H3 H 0.7963 0.2438 0.0613 0.029 Uiso 1 1 calc R . .
C4 C 0.6504(8) 0.1962(7) 0.0653(5) 0.035(2) Uani 1 1 d . . .
H4C H 0.6543 0.2033 0.0219 0.053 Uiso 1 1 calc R . .
H4D H 0.5872 0.2606 0.0819 0.053 Uiso 1 1 calc R . .
H4E H 0.6313 0.1328 0.0807 0.053 Uiso 1 1 calc R . .
C5 C 0.8764(8) 0.0766(7) 0.0605(4) 0.036(2) Uani 1 1 d . . .
H5A H 0.8571 0.0149 0.0790 0.054 Uiso 1 1 calc R . .
H5B H 0.9547 0.0708 0.0708 0.054 Uiso 1 1 calc R . .
H5C H 0.8805 0.0777 0.0172 0.054 Uiso 1 1 calc R . .
C9 C 0.8641(8) 0.4378(7) 0.2033(4) 0.0253(19) Uani 1 1 d . . .
H9A H 0.9224 0.4054 0.1688 0.030 Uiso 1 1 calc R . .
H9B H 0.9074 0.4584 0.2302 0.030 Uiso 1 1 calc R . .
C10 C 0.7591(8) 0.5387(6) 0.1820(4) 0.0222(18) Uani 1 1 d . . .
H10A H 0.7915 0.5881 0.1560 0.027 Uiso 1 1 calc R . .
H10B H 0.7067 0.5775 0.2164 0.027 Uiso 1 1 calc R . .
C11 C 0.7691(7) 0.4572(6) 0.0658(4) 0.0225(18) Uani 1 1 d . . .
H11 H 0.8300 0.3827 0.0717 0.027 Uiso 1 1 calc R . .
C12 C 0.6942(8) 0.4525(7) 0.0169(4) 0.027(2) Uani 1 1 d . . .
H12A H 0.6483 0.4065 0.0320 0.041 Uiso 1 1 calc R . .
H12B H 0.7493 0.4230 -0.0185 0.041 Uiso 1 1 calc R . .
H12C H 0.6382 0.5252 0.0067 0.041 Uiso 1 1 calc R . .
C13 C 0.8436(9) 0.5304(7) 0.0429(4) 0.030(2) Uani 1 1 d . . .
H13A H 0.8899 0.5080 0.0043 0.045 Uiso 1 1 calc R . .
H13B H 0.8994 0.5236 0.0715 0.045 Uiso 1 1 calc R . .
H13C H 0.7882 0.6055 0.0387 0.045 Uiso 1 1 calc R . .
C14 C 0.5335(8) 0.6140(7) 0.1287(4) 0.028(2) Uani 1 1 d . . .
H14 H 0.4961 0.6364 0.1696 0.034 Uiso 1 1 calc R . .
C15 C 0.4328(8) 0.5929(8) 0.1007(4) 0.040(2) Uani 1 1 d . . .
H15A H 0.3531 0.6464 0.1134 0.060 Uiso 1 1 calc R . .
H15B H 0.4340 0.5208 0.1141 0.060 Uiso 1 1 calc R . .
H15C H 0.4490 0.5985 0.0572 0.060 Uiso 1 1 calc R . .
C16 C 0.5560(10) 0.7137(7) 0.0954(5) 0.044(3) Uani 1 1 d . . .
H16A H 0.5814 0.7011 0.0531 0.066 Uiso 1 1 calc R . .
H16B H 0.6196 0.7254 0.1122 0.066 Uiso 1 1 calc R . .
H16C H 0.4811 0.7773 0.0998 0.066 Uiso 1 1 calc R . .
C17 C 0.4570(7) 0.3362(6) 0.4604(4) 0.0213(18) Uani 1 1 d . . .
H17A H 0.4653 0.3563 0.4993 0.026 Uiso 1 1 calc R . .
H17B H 0.5295 0.2724 0.4489 0.026 Uiso 1 1 calc R . .
C18 C 0.3414(7) 0.3091(6) 0.4656(3) 0.0202(18) Uani 1 1 d . . .
H18A H 0.2707 0.3680 0.4837 0.024 Uiso 1 1 calc R . .
H18B H 0.3516 0.2422 0.4911 0.024 Uiso 1 1 calc R . .
C19 C 0.4113(8) 0.1456(6) 0.3763(4) 0.0233(18) Uani 1 1 d . . .
H19 H 0.4948 0.1442 0.3624 0.028 Uiso 1 1 calc R . .
C20 C 0.4253(9) 0.0621(7) 0.4319(4) 0.035(2) Uani 1 1 d . . .
H20A H 0.3470 0.0559 0.4464 0.052 Uiso 1 1 calc R . .
H20B H 0.4531 0.0866 0.4635 0.052 Uiso 1 1 calc R . .
H20C H 0.4845 -0.0082 0.4205 0.052 Uiso 1 1 calc R . .
C21 C 0.3753(9) 0.1027(7) 0.3247(4) 0.034(2) Uani 1 1 d . . .
H21A H 0.4369 0.0323 0.3151 0.052 Uiso 1 1 calc R . .
H21B H 0.3697 0.1532 0.2896 0.052 Uiso 1 1 calc R . .
H21C H 0.2968 0.0956 0.3370 0.052 Uiso 1 1 calc R . .
C22 C 0.1503(8) 0.3059(7) 0.4011(4) 0.0248(19) Uani 1 1 d . . .
H22 H 0.1041 0.3775 0.4178 0.030 Uiso 1 1 calc R . .
C23 C 0.1000(8) 0.3113(7) 0.3417(4) 0.028(2) Uani 1 1 d . . .
H23A H 0.1243 0.2384 0.3289 0.043 Uiso 1 1 calc R . .
H23B H 0.1325 0.3541 0.3112 0.043 Uiso 1 1 calc R . .
H23C H 0.0115 0.3448 0.3475 0.043 Uiso 1 1 calc R . .
C24 C 0.1211(8) 0.2218(7) 0.4474(4) 0.035(2) Uani 1 1 d . . .
H24A H 0.0332 0.2434 0.4568 0.052 Uiso 1 1 calc R . .
H24B H 0.1568 0.2182 0.4837 0.052 Uiso 1 1 calc R . .
H24C H 0.1550 0.1511 0.4309 0.052 Uiso 1 1 calc R . .
C25 C 0.3771(8) 0.5391(6) 0.4379(4) 0.0229(18) Uani 1 1 d . . .
H25A H 0.4117 0.5913 0.4168 0.027 Uiso 1 1 calc R . .
H25B H 0.3858 0.5350 0.4805 0.027 Uiso 1 1 calc R . .
C26 C 0.2403(7) 0.5798(6) 0.4303(4) 0.0224(18) Uani 1 1 d . . .
H26A H 0.1998 0.6557 0.4404 0.027 Uiso 1 1 calc R . .
H26B H 0.2010 0.5362 0.4571 0.027 Uiso 1 1 calc R . .
C27 C 0.2436(8) 0.6951(6) 0.3137(4) 0.0236(19) Uani 1 1 d . . .
H27 H 0.3249 0.6907 0.3214 0.028 Uiso 1 1 calc R . .
C28 C 0.2491(8) 0.7038(6) 0.2442(4) 0.0238(19) Uani 1 1 d . . .
H28A H 0.1667 0.7316 0.2332 0.036 Uiso 1 1 calc R . .
H28B H 0.2939 0.6325 0.2291 0.036 Uiso 1 1 calc R . .
H28C H 0.2902 0.7527 0.2270 0.036 Uiso 1 1 calc R . .
C29 C 0.1528(8) 0.8042(6) 0.3375(4) 0.033(2) Uani 1 1 d . . .
H29A H 0.1836 0.8613 0.3226 0.049 Uiso 1 1 calc R . .
H29B H 0.1437 0.7987 0.3810 0.049 Uiso 1 1 calc R . .
H29C H 0.0740 0.8213 0.3238 0.049 Uiso 1 1 calc R . .
C30 C 0.0635(8) 0.5846(7) 0.3523(4) 0.0262(19) Uani 1 1 d . . .
H30 H 0.0608 0.5118 0.3647 0.031 Uiso 1 1 calc R . .
C31 C 0.0192(8) 0.6137(7) 0.2893(4) 0.034(2) Uani 1 1 d . . .
H31A H -0.0558 0.6008 0.2904 0.051 Uiso 1 1 calc R . .
H31B H 0.0815 0.5689 0.2603 0.051 Uiso 1 1 calc R . .
H31C H 0.0044 0.6896 0.2778 0.051 Uiso 1 1 calc R . .
C32 C -0.0290(9) 0.6610(7) 0.3994(4) 0.038(2) Uani 1 1 d . . .
H32A H -0.0333 0.7349 0.3888 0.057 Uiso 1 1 calc R . .
H32B H -0.0022 0.6377 0.4388 0.057 Uiso 1 1 calc R . .
H32C H -0.1092 0.6581 0.3999 0.057 Uiso 1 1 calc R . .
C33 C 0.5664(8) 0.7565(7) 0.3270(4) 0.028(2) Uani 1 1 d . . .
H33 H 0.6019 0.6761 0.3288 0.034 Uiso 1 1 calc R . .
C34 C 0.9840(10) 0.7304(8) 0.0942(6) 0.052(3) Uani 1 1 d . . .
H34 H 1.0234 0.6509 0.1024 0.063 Uiso 1 1 calc R . .
C36 C 0.8172(9) 0.1103(7) 0.4224(4) 0.034(2) Uani 1 1 d . . .
H36 H 0.7689 0.1808 0.4028 0.041 Uiso 1 1 calc R . .
B1 B 0.7640(8) 0.4702(7) 0.3915(4) 0.022(2) Uani 1 1 d . . .
B2 B 0.8019(9) 0.6314(8) -0.1314(4) 0.025(2) Uani 1 1 d . . .
N1 N 0.8118(6) 0.3558(5) 0.2363(3) 0.0186(14) Uani 1 1 d . . .
H1 H 0.7950 0.3718 0.2759 0.022 Uiso 1 1 calc R . .
N2 N 0.4475(6) 0.4294(5) 0.4138(3) 0.0172(14) Uani 1 1 d . . .
H2 H 0.5263 0.4270 0.4041 0.021 Uiso 1 1 calc R . .
N3 N 0.4716(7) 0.3450(7) 0.2003(3) 0.0341(19) Uani 1 1 d . . .
H3A H 0.4546 0.3719 0.1625 0.041 Uiso 1 1 calc R . .
H3B H 0.4842 0.2731 0.2024 0.041 Uiso 1 1 calc R . .
N4 N 0.3630(6) 0.3970(7) 0.2411(3) 0.0353(19) Uani 1 1 d . . .
H4A H 0.3130 0.3591 0.2436 0.042 Uiso 1 1 calc R . .
H4B H 0.3227 0.4648 0.2250 0.042 Uiso 1 1 calc R . .
F1 F 0.8463(4) 0.4655(4) 0.4294(2) 0.0326(12) Uani 1 1 d . . .
F2 F 0.7611(6) 0.3659(4) 0.3895(3) 0.0508(16) Uani 1 1 d . . .
F3 F 0.6441(4) 0.5400(4) 0.4134(2) 0.0376(13) Uani 1 1 d . . .
F4 F 0.7939(5) 0.5084(4) 0.3338(2) 0.0353(12) Uani 1 1 d . . .
F5 F 0.8585(5) 0.6787(4) -0.0997(2) 0.0325(12) Uani 1 1 d . . .
F6 F 0.8684(6) 0.5193(4) -0.1320(3) 0.0596(18) Uani 1 1 d . . .
F7 F 0.6828(5) 0.6499(5) -0.1062(2) 0.0436(14) Uani 1 1 d . . .
F8 F 0.8036(6) 0.6751(5) -0.1914(2) 0.0467(15) Uani 1 1 d . . .
P1 P 0.67042(19) 0.48890(16) 0.13962(9) 0.0185(4) Uani 1 1 d . . .
P2 P 0.76690(19) 0.20195(16) 0.16562(10) 0.0211(5) Uani 1 1 d . . .
P3 P 0.31573(19) 0.29134(16) 0.38930(9) 0.0176(4) Uani 1 1 d . . .
P4 P 0.22725(19) 0.56780(16) 0.35169(10) 0.0190(5) Uani 1 1 d . . .
Cl1 Cl 0.52311(17) 0.51211(14) 0.27776(8) 0.0166(4) Uani 1 1 d . . .
Cl2 Cl 0.60585(17) 0.26201(15) 0.31060(9) 0.0188(4) Uani 1 1 d . . .
Cl3 Cl 0.6802(2) 0.8057(2) 0.33832(12) 0.0431(6) Uani 1 1 d . . .
Cl4 Cl 0.5158(2) 0.80580(18) 0.25583(11) 0.0380(6) Uani 1 1 d . . .
Cl5 Cl 0.4407(2) 0.79952(17) 0.38523(10) 0.0328(5) Uani 1 1 d . . .
Cl6 Cl 1.0910(3) 0.7903(2) 0.10334(16) 0.0637(9) Uani 1 1 d . . .
Cl7 Cl 0.8526(3) 0.7775(2) 0.14680(15) 0.0648(9) Uani 1 1 d . . .
Cl8 Cl 0.9490(3) 0.7538(2) 0.01990(13) 0.0500(7) Uani 1 1 d . . .
Cl12 Cl 0.9679(2) 0.06558(19) 0.38427(11) 0.0396(6) Uani 1 1 d . . .
Cl13 Cl 0.8175(3) 0.1296(2) 0.49826(12) 0.0571(8) Uani 1 1 d . . .
Cl14 Cl 0.7472(3) 0.0168(2) 0.41765(14) 0.0565(8) Uani 1 1 d . . .
Ru1 Ru 0.64308(6) 0.35779(5) 0.21150(3) 0.01472(16) Uani 1 1 d . B .
Ru2 Ru 0.39442(6) 0.41026(5) 0.33080(3) 0.01506(16) Uani 1 1 d . B .
C35 C 1.273(2) 0.065(2) 0.1365(13) 0.033(6) Uani 0.427(12) 1 d PU A 1
H35 H 1.2271 0.1448 0.1322 0.040 Uiso 0.427(12) 1 calc PR A 1
Cl11 Cl 1.2325(8) 0.0112(7) 0.2068(4) 0.073(3) Uani 0.427(12) 1 d P A 1
Cl19 Cl 1.237(3) -0.005(3) 0.0807(13) 0.105(10) Uani 0.427(12) 1 d P A 1
Cl20 Cl 1.4276(9) 0.0358(10) 0.1236(8) 0.092(5) Uani 0.427(12) 1 d P A 1
C135 C 1.307(2) 0.0628(15) 0.0994(11) 0.054(6) Uani 0.573(12) 1 d P A 2
H135 H 1.2565 0.1412 0.0959 0.065 Uiso 0.573(12) 1 calc PR A 2
Cl21 Cl 1.4339(10) 0.0435(8) 0.0442(10) 0.205(10) Uani 0.573(12) 1 d P . 2
Cl9 Cl 1.2211(16) -0.0009(14) 0.0820(6) 0.051(3) Uani 0.573(12) 1 d P A 2
Cl10 Cl 1.344(2) 0.0371(7) 0.1694(8) 0.241(15) Uani 0.573(12) 1 d P A 2
C6 C 0.7551(17) 0.0640(13) 0.1937(10) 0.022(5) Uani 0.54(3) 1 d PU B 3
H6 H 0.7976 0.0143 0.1612 0.027 Uiso 0.54(3) 1 calc PR B 3
C7 C 0.627(2) 0.0666(19) 0.2052(11) 0.027(6) Uiso 0.54(3) 1 d P B 3
H7A H 0.5869 0.0963 0.1694 0.040 Uiso 0.54(3) 1 calc PR B 3
H7B H 0.5828 0.1118 0.2382 0.040 Uiso 0.54(3) 1 calc PR B 3
H7C H 0.6286 -0.0065 0.2153 0.040 Uiso 0.54(3) 1 calc PR B 3
C8 C 0.830(2) 0.0132(14) 0.2514(10) 0.037(6) Uani 0.54(3) 1 d P B 3
H8A H 0.9135 0.0097 0.2411 0.055 Uiso 0.54(3) 1 calc PR B 3
H8B H 0.8303 -0.0593 0.2627 0.055 Uiso 0.54(3) 1 calc PR B 3
H8C H 0.7909 0.0588 0.2847 0.055 Uiso 0.54(3) 1 calc PR B 3
C108 C 0.894(3) -0.0159(18) 0.2215(12) 0.033(7) Uani 0.46(3) 1 d P B 4
H10C H 0.9560 0.0127 0.2251 0.049 Uiso 0.46(3) 1 calc PR B 4
H10D H 0.9192 -0.0593 0.1869 0.049 Uiso 0.46(3) 1 calc PR B 4
H10E H 0.8838 -0.0608 0.2574 0.049 Uiso 0.46(3) 1 calc PR B 4
C107 C 0.670(2) 0.039(2) 0.2069(11) 0.022(5) Uani 0.46(3) 1 d P B 4
H10F H 0.5976 0.1029 0.2009 0.033 Uiso 0.46(3) 1 calc PR B 4
H10G H 0.6538 -0.0032 0.2429 0.033 Uiso 0.46(3) 1 calc PR B 4
H10H H 0.6925 -0.0048 0.1726 0.033 Uiso 0.46(3) 1 calc PR B 4
C106 C 0.7775(18) 0.0746(16) 0.2139(11) 0.019(5) Uiso 0.46(3) 1 d P B 4
H106 H 0.7530 0.1021 0.2546 0.022 Uiso 0.46(3) 1 calc PR B 4

loop_
_atom_site_aniso_label
_atom_site_aniso_U_11
_atom_site_aniso_U_22
_atom_site_aniso_U_33
_atom_site_aniso_U_23
_atom_site_aniso_U_13
_atom_site_aniso_U_12
C1 0.011(4) 0.034(5) 0.026(5) 0.008(4) -0.012(3) -0.004(4)
C2 0.016(4) 0.022(4) 0.027(5) -0.001(3) 0.000(4) -0.002(3)
C3 0.021(4) 0.019(4) 0.034(5) -0.010(4) 0.006(4) -0.012(4)
C4 0.029(5) 0.033(5) 0.048(6) -0.011(4) -0.005(4) -0.012(4)
C5 0.031(5) 0.025(5) 0.049(6) -0.021(4) 0.004(5) -0.003(4)
C9 0.024(5) 0.035(5) 0.024(5) -0.002(4) 0.002(4) -0.020(4)
C10 0.034(5) 0.024(4) 0.018(4) -0.002(3) 0.004(4) -0.024(4)
C11 0.016(4) 0.021(4) 0.026(5) -0.001(3) 0.007(3) -0.005(3)
C12 0.034(5) 0.022(4) 0.021(5) 0.002(3) -0.003(4) -0.006(4)
C13 0.040(5) 0.021(4) 0.029(5) 0.009(4) -0.004(4) -0.015(4)
C14 0.031(5) 0.025(4) 0.020(5) 0.000(3) 0.000(4) -0.003(4)
C15 0.024(5) 0.046(6) 0.039(6) -0.006(5) -0.014(4) 0.005(4)
C16 0.046(6) 0.021(5) 0.047(6) 0.019(4) 0.001(5) -0.001(4)
C17 0.023(4) 0.019(4) 0.018(4) 0.002(3) -0.001(3) -0.005(3)
C18 0.023(4) 0.020(4) 0.019(4) 0.006(3) -0.001(3) -0.011(3)
C19 0.023(4) 0.024(4) 0.024(5) 0.006(3) -0.001(4) -0.013(4)
C20 0.048(6) 0.033(5) 0.028(5) 0.009(4) 0.000(4) -0.024(5)
C21 0.036(6) 0.028(5) 0.041(6) -0.017(4) -0.006(4) -0.008(4)
C22 0.022(4) 0.028(5) 0.029(5) -0.003(4) 0.000(4) -0.015(4)
C23 0.019(4) 0.033(5) 0.036(5) -0.007(4) -0.004(4) -0.010(4)
C24 0.027(5) 0.036(5) 0.042(6) 0.002(4) 0.007(4) -0.018(4)
C25 0.035(5) 0.019(4) 0.018(4) -0.004(3) -0.003(4) -0.012(4)
C26 0.021(4) 0.022(4) 0.021(4) 0.002(3) -0.002(3) -0.006(4)
C27 0.024(5) 0.016(4) 0.031(5) -0.004(3) -0.012(4) -0.004(4)
C28 0.023(5) 0.022(4) 0.023(5) 0.010(3) -0.003(4) -0.008(4)
C29 0.030(5) 0.019(4) 0.044(6) 0.002(4) -0.005(4) -0.003(4)
C30 0.019(4) 0.022(4) 0.038(5) -0.001(4) 0.000(4) -0.010(4)
C31 0.020(5) 0.038(5) 0.048(6) -0.011(4) -0.010(4) -0.012(4)
C32 0.027(5) 0.032(5) 0.047(6) -0.003(4) 0.007(4) -0.007(4)
C33 0.038(5) 0.017(4) 0.030(5) 0.002(4) -0.006(4) -0.011(4)
C34 0.042(6) 0.023(5) 0.091(9) 0.007(5) -0.013(6) -0.012(5)
C36 0.034(5) 0.025(5) 0.042(6) 0.006(4) -0.010(4) -0.010(4)
B1 0.017(5) 0.019(5) 0.026(5) 0.001(4) -0.006(4) -0.003(4)
B2 0.025(5) 0.033(5) 0.020(5) 0.003(4) -0.001(4) -0.016(5)
N1 0.013(3) 0.031(4) 0.015(3) 0.003(3) 0.000(3) -0.013(3)
N2 0.018(3) 0.021(3) 0.014(3) -0.002(3) 0.000(3) -0.009(3)
N3 0.029(4) 0.058(5) 0.026(4) -0.015(4) -0.002(3) -0.025(4)
N4 0.018(4) 0.061(5) 0.031(4) -0.011(4) -0.002(3) -0.016(4)
F1 0.028(3) 0.047(3) 0.030(3) -0.006(2) -0.009(2) -0.019(2)
F2 0.057(4) 0.020(3) 0.088(5) 0.004(3) -0.034(4) -0.021(3)
F3 0.024(3) 0.046(3) 0.029(3) -0.002(2) 0.004(2) -0.001(2)
F4 0.030(3) 0.054(3) 0.023(3) 0.000(2) 0.000(2) -0.019(3)
F5 0.036(3) 0.038(3) 0.030(3) -0.004(2) -0.013(2) -0.018(2)
F6 0.057(4) 0.021(3) 0.097(5) -0.009(3) -0.013(4) -0.009(3)
F7 0.024(3) 0.074(4) 0.037(3) -0.010(3) -0.001(2) -0.024(3)
F8 0.061(4) 0.077(4) 0.028(3) 0.016(3) -0.019(3) -0.054(3)
P1 0.0193(11) 0.0153(10) 0.0203(11) 0.0019(8) -0.0023(9) -0.0069(9)
P2 0.0173(11) 0.0150(10) 0.0277(12) -0.0017(9) 0.0018(9) -0.0043(9)
P3 0.0186(11) 0.0179(10) 0.0188(11) -0.0020(8) -0.0008(9) -0.0101(9)
P4 0.0158(10) 0.0181(10) 0.0230(11) -0.0008(8) -0.0034(9) -0.0059(8)
Cl1 0.0184(10) 0.0179(9) 0.0172(9) -0.0014(7) -0.0018(8) -0.0108(8)
Cl2 0.0152(9) 0.0176(9) 0.0245(10) 0.0036(8) -0.0043(8) -0.0079(8)
Cl3 0.0284(13) 0.0447(14) 0.0589(17) 0.0026(12) -0.0111(12) -0.0160(11)
Cl4 0.0551(16) 0.0265(12) 0.0354(13) 0.0004(9) -0.0129(12) -0.0164(11)
Cl5 0.0354(13) 0.0264(11) 0.0400(13) -0.0041(9) -0.0014(10) -0.0160(10)
Cl6 0.0511(18) 0.0610(18) 0.088(2) 0.0177(16) -0.0414(17) -0.0244(15)
Cl7 0.082(2) 0.0483(16) 0.079(2) -0.0120(15) 0.0103(18) -0.0459(17)
Cl8 0.0472(16) 0.0446(15) 0.0645(18) -0.0001(13) -0.0107(14) -0.0234(13)
Cl12 0.0269(12) 0.0414(13) 0.0457(15) -0.0049(11) -0.0027(11) -0.0073(10)
Cl13 0.0637(19) 0.0680(19) 0.0369(15) -0.0069(13) 0.0016(14) -0.0234(16)
Cl14 0.0586(18) 0.0546(17) 0.074(2) 0.0193(14) -0.0232(16) -0.0420(15)
Ru1 0.0125(3) 0.0159(3) 0.0177(3) 0.0001(2) -0.0018(3) -0.0077(3)
Ru2 0.0136(3) 0.0180(3) 0.0162(3) -0.0015(2) -0.0014(3) -0.0087(3)
C35 0.032(7) 0.033(7) 0.039(8) -0.002(5) -0.004(5) -0.016(5)
Cl11 0.058(6) 0.055(5) 0.089(6) 0.027(4) -0.029(5) -0.003(4)
Cl19 0.044(10) 0.073(13) 0.20(2) -0.027(12) -0.052(11) -0.001(8)
Cl20 0.037(5) 0.087(7) 0.171(15) -0.003(8) -0.027(6) -0.041(5)
C135 0.086(17) 0.030(10) 0.058(15) -0.006(10) -0.041(14) -0.021(11)
Cl21 0.100(7) 0.100(7) 0.41(3) -0.038(10) 0.072(11) -0.064(6)
Cl9 0.028(5) 0.060(7) 0.068(6) -0.034(5) -0.009(4) -0.011(4)
Cl10 0.43(3) 0.061(5) 0.27(2) 0.014(9) -0.31(3) -0.031(12)
C6 0.026(6) 0.018(6) 0.025(6) 0.000(4) -0.002(4) -0.011(4)
C8 0.055(14) 0.015(9) 0.029(12) 0.006(8) 0.008(10) -0.009(9)
C108 0.047(17) 0.030(12) 0.029(14) 0.003(10) -0.014(12) -0.021(12)
C107 0.012(13) 0.011(11) 0.043(14) 0.003(9) -0.005(10) -0.006(10)

loop_
_atom_type_symbol
_atom_type_description
_atom_type_scat_dispersion_real
_atom_type_scat_dispersion_imag
_atom_type_scat_source
C C 0.0033 0.0016 'International Tables Vol C Tables 4.2.6.8 and 6.1.1.4'
H H 0.0000 0.0000 'International Tables Vol C Tables 4.2.6.8 and 6.1.1.4'
B B 0.0013 0.0007 'International Tables Vol C Tables 4.2.6.8 and 6.1.1.4'
N N 0.0061 0.0033 'International Tables Vol C Tables 4.2.6.8 and 6.1.1.4'
F F 0.0171 0.0103 'International Tables Vol C Tables 4.2.6.8 and 6.1.1.4'
P P 0.1023 0.0942 'International Tables Vol C Tables 4.2.6.8 and 6.1.1.4'
Cl Cl 0.1484 0.1585 'International Tables Vol C Tables 4.2.6.8 and 6.1.1.4'
Ru Ru -1.2594 0.8363 'International Tables Vol C Tables 4.2.6.8 and 6.1.1.4'

loop_
_geom_angle_atom_site_label_1
_geom_angle_atom_site_label_2
_geom_angle_atom_site_label_3
_geom_angle
_geom_angle_site_symmetry_3
N1 C1 C2 109.2(6) .
N1 C1 H1A 109.8 .
C2 C1 H1A 109.8 .
N1 C1 H1B 109.8 .
C2 C1 H1B 109.8 .
H1A C1 H1B 108.3 .
C1 C2 P2 107.3(5) .
C1 C2 H2A 110.2 .
P2 C2 H2A 110.2 .
C1 C2 H2B 110.2 .
P2 C2 H2B 110.2 .
H2A C2 H2B 108.5 .
C4 C3 C5 110.2(7) .
C4 C3 P2 112.7(6) .
C5 C3 P2 115.0(6) .
C4 C3 H3 106.1 .
C5 C3 H3 106.1 .
P2 C3 H3 106.1 .
C3 C4 H4C 109.5 .
C3 C4 H4D 109.5 .
H4C C4 H4D 109.5 .
C3 C4 H4E 109.5 .
H4C C4 H4E 109.5 .
H4D C4 H4E 109.5 .
C3 C5 H5A 109.5 .
C3 C5 H5B 109.5 .
H5A C5 H5B 109.5 .
C3 C5 H5C 109.5 .
H5A C5 H5C 109.5 .
H5B C5 H5C 109.5 .
N1 C9 C10 109.1(6) .
N1 C9 H9A 109.9 .
C10 C9 H9A 109.9 .
N1 C9 H9B 109.9 .
C10 C9 H9B 109.9 .
H9A C9 H9B 108.3 .
C9 C10 P1 106.5(5) .
C9 C10 H10A 110.4 .
P1 C10 H10A 110.4 .
C9 C10 H10B 110.4 .
P1 C10 H10B 110.4 .
H10A C10 H10B 108.6 .
C12 C11 C13 110.6(7) .
C12 C11 P1 110.9(6) .
C13 C11 P1 116.3(6) .
C12 C11 H11 106.1 .
C13 C11 H11 106.1 .
P1 C11 H11 106.1 .
C11 C12 H12A 109.5 .
C11 C12 H12B 109.5 .
H12A C12 H12B 109.5 .
C11 C12 H12C 109.5 .
H12A C12 H12C 109.5 .
H12B C12 H12C 109.5 .
C11 C13 H13A 109.5 .
C11 C13 H13B 109.5 .
H13A C13 H13B 109.5 .
C11 C13 H13C 109.5 .
H13A C13 H13C 109.5 .
H13B C13 H13C 109.5 .
C16 C14 C15 109.8(8) .
C16 C14 P1 117.1(7) .
C15 C14 P1 113.1(6) .
C16 C14 H14 105.3 .
C15 C14 H14 105.3 .
P1 C14 H14 105.3 .
C14 C15 H15A 109.5 .
C14 C15 H15B 109.5 .
H15A C15 H15B 109.5 .
C14 C15 H15C 109.5 .
H15A C15 H15C 109.5 .
H15B C15 H15C 109.5 .
C14 C16 H16A 109.5 .
C14 C16 H16B 109.5 .
H16A C16 H16B 109.5 .
C14 C16 H16C 109.5 .
H16A C16 H16C 109.5 .
H16B C16 H16C 109.5 .
N2 C17 C18 109.2(6) .
N2 C17 H17A 109.8 .
C18 C17 H17A 109.8 .
N2 C17 H17B 109.8 .
C18 C17 H17B 109.8 .
H17A C17 H17B 108.3 .
C17 C18 P3 108.7(5) .
C17 C18 H18A 109.9 .
P3 C18 H18A 109.9 .
C17 C18 H18B 109.9 .
P3 C18 H18B 109.9 .
H18A C18 H18B 108.3 .
C21 C19 C20 109.4(7) .
C21 C19 P3 113.3(6) .
C20 C19 P3 117.4(6) .
C21 C19 H19 105.2 .
C20 C19 H19 105.2 .
P3 C19 H19 105.2 .
C19 C20 H20A 109.5 .
C19 C20 H20B 109.5 .
H20A C20 H20B 109.5 .
C19 C20 H20C 109.5 .
H20A C20 H20C 109.5 .
H20B C20 H20C 109.5 .
C19 C21 H21A 109.5 .
C19 C21 H21B 109.5 .
H21A C21 H21B 109.5 .
C19 C21 H21C 109.5 .
H21A C21 H21C 109.5 .
H21B C21 H21C 109.5 .
C23 C22 C24 111.4(7) .
C23 C22 P3 112.4(6) .
C24 C22 P3 114.7(6) .
C23 C22 H22 105.9 .
C24 C22 H22 105.9 .
P3 C22 H22 105.9 .
C22 C23 H23A 109.5 .
C22 C23 H23B 109.5 .
H23A C23 H23B 109.5 .
C22 C23 H23C 109.5 .
H23A C23 H23C 109.5 .
H23B C23 H23C 109.5 .
C22 C24 H24A 109.5 .
C22 C24 H24B 109.5 .
H24A C24 H24B 109.5 .
C22 C24 H24C 109.5 .
H24A C24 H24C 109.5 .
H24B C24 H24C 109.5 .
N2 C25 C26 112.2(6) .
N2 C25 H25A 109.2 .
C26 C25 H25A 109.2 .
N2 C25 H25B 109.2 .
C26 C25 H25B 109.2 .
H25A C25 H25B 107.9 .
C25 C26 P4 108.2(5) .
C25 C26 H26A 110.1 .
P4 C26 H26A 110.1 .
C25 C26 H26B 110.1 .
P4 C26 H26B 110.1 .
H26A C26 H26B 108.4 .
C29 C27 C28 108.3(6) .
C29 C27 P4 117.4(6) .
C28 C27 P4 114.7(5) .
C29 C27 H27 105.1 .
C28 C27 H27 105.1 .
P4 C27 H27 105.1 .
C27 C28 H28A 109.5 .
C27 C28 H28B 109.5 .
H28A C28 H28B 109.5 .
C27 C28 H28C 109.5 .
H28A C28 H28C 109.5 .
H28B C28 H28C 109.5 .
C27 C29 H29A 109.5 .
C27 C29 H29B 109.5 .
H29A C29 H29B 109.5 .
C27 C29 H29C 109.5 .
H29A C29 H29C 109.5 .
H29B C29 H29C 109.5 .
C31 C30 C32 111.3(7) .
C31 C30 P4 113.5(6) .
C32 C30 P4 115.2(6) .
C31 C30 H30 105.3 .
C32 C30 H30 105.3 .
P4 C30 H30 105.3 .
C30 C31 H31A 109.5 .
C30 C31 H31B 109.5 .
H31A C31 H31B 109.5 .
C30 C31 H31C 109.5 .
H31A C31 H31C 109.5 .
H31B C31 H31C 109.5 .
C30 C32 H32A 109.5 .
C30 C32 H32B 109.5 .
H32A C32 H32B 109.5 .
C30 C32 H32C 109.5 .
H32A C32 H32C 109.5 .
H32B C32 H32C 109.5 .
Cl4 C33 Cl3 110.1(5) .
Cl4 C33 Cl5 110.3(5) .
Cl3 C33 Cl5 109.3(5) .
Cl4 C33 H33 109.1 .
Cl3 C33 H33 109.1 .
Cl5 C33 H33 109.1 .
Cl8 C34 Cl7 112.4(6) .
Cl8 C34 Cl6 110.6(6) .
Cl7 C34 Cl6 110.4(6) .
Cl8 C34 H34 107.7 .
Cl7 C34 H34 107.7 .
Cl6 C34 H34 107.7 .
Cl13 C36 Cl14 110.3(5) .
Cl13 C36 Cl12 110.9(5) .
Cl14 C36 Cl12 110.7(5) .
Cl13 C36 H36 108.3 .
Cl14 C36 H36 108.3 .
Cl12 C36 H36 108.3 .
F1 B1 F4 111.8(7) .
F1 B1 F2 109.8(7) .
F4 B1 F2 109.1(7) .
F1 B1 F3 110.0(7) .
F4 B1 F3 108.6(7) .
F2 B1 F3 107.5(7) .
F7 B2 F5 111.5(7) .
F7 B2 F6 109.4(8) .
F5 B2 F6 109.7(8) .
F7 B2 F8 109.9(8) .
F5 B2 F8 108.7(7) .
F6 B2 F8 107.6(8) .
C1 N1 C9 108.4(6) .
C1 N1 Ru1 112.5(5) .
C9 N1 Ru1 117.9(5) .
C1 N1 H1 105.7 .
C9 N1 H1 105.7 .
Ru1 N1 H1 105.7 .
C25 N2 C17 113.5(6) .
C25 N2 Ru2 113.6(5) .
C17 N2 Ru2 114.3(5) .
C25 N2 H2 104.7 .
C17 N2 H2 104.7 .
Ru2 N2 H2 104.7 .
N4 N3 Ru1 119.5(5) .
N4 N3 H3A 107.4 .
Ru1 N3 H3A 107.4 .
N4 N3 H3B 107.4 .
Ru1 N3 H3B 107.4 .
H3A N3 H3B 107.0 .
N3 N4 Ru2 115.6(5) .
N3 N4 H4A 108.4 .
Ru2 N4 H4A 108.4 .
N3 N4 H4B 108.4 .
Ru2 N4 H4B 108.4 .
H4A N4 H4B 107.4 .
C14 P1 C10 101.7(4) .
C14 P1 C11 109.1(4) .
C10 P1 C11 103.1(4) .
C14 P1 Ru1 116.6(3) .
C10 P1 Ru1 97.8(3) .
C11 P1 Ru1 123.9(3) .
C2 P2 C106 96.0(8) .
C2 P2 C3 104.0(4) .
C106 P2 C3 112.3(9) .
C2 P2 C6 109.0(7) .
C106 P2 C6 18.7(7) .
C3 P2 C6 95.6(8) .
C2 P2 Ru1 102.0(3) .
C106 P2 Ru1 113.3(7) .
C3 P2 Ru1 123.9(3) .
C6 P2 Ru1 121.1(6) .
C18 P3 C19 104.3(4) .
C18 P3 C22 102.1(4) .
C19 P3 C22 107.8(4) .
C18 P3 Ru2 101.5(3) .
C19 P3 Ru2 112.5(3) .
C22 P3 Ru2 125.6(3) .
C26 P4 C27 102.1(4) .
C26 P4 C30 104.2(4) .
C27 P4 C30 106.9(4) .
C26 P4 Ru2 100.6(3) .
C27 P4 Ru2 114.6(3) .
C30 P4 Ru2 125.1(3) .
Ru2 Cl1 Ru1 91.30(6) .
Ru1 Cl2 Ru2 90.44(6) .
N1 Ru1 N3 170.8(3) .
N1 Ru1 P2 84.31(18) .
N3 Ru1 P2 95.9(2) .
N1 Ru1 P1 82.24(17) .
N3 Ru1 P1 106.7(2) .
P2 Ru1 P1 100.69(8) .
N1 Ru1 Cl2 90.05(17) .
N3 Ru1 Cl2 80.7(2) .
P2 Ru1 Cl2 94.94(7) .
P1 Ru1 Cl2 161.74(7) .
N1 Ru1 Cl1 90.11(18) .
N3 Ru1 Cl1 88.4(2) .
P2 Ru1 Cl1 170.21(7) .
P1 Ru1 Cl1 86.46(7) .
Cl2 Ru1 Cl1 76.99(6) .
N2 Ru2 N4 171.8(3) .
N2 Ru2 P4 85.08(17) .
N4 Ru2 P4 97.7(2) .
N2 Ru2 P3 83.75(18) .
N4 Ru2 P3 103.6(2) .
P4 Ru2 P3 96.74(8) .
N2 Ru2 Cl1 88.38(18) .
N4 Ru2 Cl1 83.7(2) .
P4 Ru2 Cl1 92.98(7) .
P3 Ru2 Cl1 166.90(7) .
N2 Ru2 Cl2 87.53(17) .
N4 Ru2 Cl2 88.3(2) .
P4 Ru2 Cl2 167.29(7) .
P3 Ru2 Cl2 92.71(7) .
Cl1 Ru2 Cl2 76.46(6) .
Cl20 C35 Cl11 111.0(17) .
Cl20 C35 Cl19 106.4(18) .
Cl11 C35 Cl19 106.3(17) .
Cl20 C35 H35 111.0 .
Cl11 C35 H35 111.0 .
Cl19 C35 H35 111.0 .
Cl10 C135 Cl9 116.0(17) .
Cl10 C135 Cl21 113.4(16) .
Cl9 C135 Cl21 109.4(13) .
Cl10 C135 H135 105.7 .
Cl9 C135 H135 105.7 .
Cl21 C135 H135 105.7 .
C135 Cl21 Cl21 151.9(11) 2_855
C7 C6 C8 112.6(17) .
C7 C6 P2 114.0(13) .
C8 C6 P2 110.1(15) .
C7 C6 H6 106.5 .
C8 C6 H6 106.5 .
P2 C6 H6 106.5 .
C6 C7 H7A 109.5 .
C6 C7 H7B 109.5 .
H7A C7 H7B 109.5 .
C6 C7 H7C 109.5 .
H7A C7 H7C 109.5 .
H7B C7 H7C 109.5 .
C6 C8 H8A 109.5 .
C6 C8 H8B 109.5 .
H8A C8 H8B 109.5 .
C6 C8 H8C 109.5 .
H8A C8 H8C 109.5 .
H8B C8 H8C 109.5 .
C106 C108 H10C 109.5 .
C106 C108 H10D 109.5 .
H10C C108 H10D 109.5 .
C106 C108 H10E 109.5 .
H10C C108 H10E 109.5 .
H10D C108 H10E 109.5 .
C106 C107 H10F 109.5 .
C106 C107 H10G 109.5 .
H10F C107 H10G 109.5 .
C106 C107 H10H 109.5 .
H10F C107 H10H 109.5 .
H10G C107 H10H 109.5 .
C108 C106 C107 114(2) .
C108 C106 P2 122.9(15) .
C107 C106 P2 110.5(14) .
C108 C106 H106 101.7 .
C107 C106 H106 101.7 .
P2 C106 H106 101.7 .

loop_
_geom_bond_atom_site_label_1
_geom_bond_atom_site_label_2
_geom_bond_distance
_geom_bond_site_symmetry_2
C1 N1 1.503(10) .
C1 C2 1.537(11) .
C1 H1A 0.9700 .
C1 H1B 0.9700 .
C2 P2 1.830(8) .
C2 H2A 0.9700 .
C2 H2B 0.9700 .
C3 C4 1.530(12) .
C3 C5 1.544(11) .
C3 P2 1.867(9) .
C3 H3 0.9800 .
C4 H4C 0.9600 .
C4 H4D 0.9600 .
C4 H4E 0.9600 .
C5 H5A 0.9600 .
C5 H5B 0.9600 .
C5 H5C 0.9600 .
C9 N1 1.507(10) .
C9 C10 1.521(11) .
C9 H9A 0.9700 .
C9 H9B 0.9700 .
C10 P1 1.849(8) .
C10 H10A 0.9700 .
C10 H10B 0.9700 .
C11 C12 1.532(12) .
C11 C13 1.537(11) .
C11 P1 1.857(8) .
C11 H11 0.9800 .
C12 H12A 0.9600 .
C12 H12B 0.9600 .
C12 H12C 0.9600 .
C13 H13A 0.9600 .
C13 H13B 0.9600 .
C13 H13C 0.9600 .
C14 C16 1.525(12) .
C14 C15 1.554(13) .
C14 P1 1.841(8) .
C14 H14 0.9800 .
C15 H15A 0.9600 .
C15 H15B 0.9600 .
C15 H15C 0.9600 .
C16 H16A 0.9600 .
C16 H16B 0.9600 .
C16 H16C 0.9600 .
C17 N2 1.497(9) .
C17 C18 1.522(11) .
C17 H17A 0.9700 .
C17 H17B 0.9700 .
C18 P3 1.837(8) .
C18 H18A 0.9700 .
C18 H18B 0.9700 .
C19 C21 1.528(12) .
C19 C20 1.546(11) .
C19 P3 1.854(8) .
C19 H19 0.9800 .
C20 H20A 0.9600 .
C20 H20B 0.9600 .
C20 H20C 0.9600 .
C21 H21A 0.9600 .
C21 H21B 0.9600 .
C21 H21C 0.9600 .
C22 C23 1.522(12) .
C22 C24 1.527(12) .
C22 P3 1.866(8) .
C22 H22 0.9800 .
C23 H23A 0.9600 .
C23 H23B 0.9600 .
C23 H23C 0.9600 .
C24 H24A 0.9600 .
C24 H24B 0.9600 .
C24 H24C 0.9600 .
C25 N2 1.487(9) .
C25 C26 1.524(11) .
C25 H25A 0.9700 .
C25 H25B 0.9700 .
C26 P4 1.822(8) .
C26 H26A 0.9700 .
C26 H26B 0.9700 .
C27 C29 1.529(11) .
C27 C28 1.539(11) .
C27 P4 1.855(8) .
C27 H27 0.9800 .
C28 H28A 0.9600 .
C28 H28B 0.9600 .
C28 H28C 0.9600 .
C29 H29A 0.9600 .
C29 H29B 0.9600 .
C29 H29C 0.9600 .
C30 C31 1.537(12) .
C30 C32 1.540(12) .
C30 P4 1.857(8) .
C30 H30 0.9800 .
C31 H31A 0.9600 .
C31 H31B 0.9600 .
C31 H31C 0.9600 .
C32 H32A 0.9600 .
C32 H32B 0.9600 .
C32 H32C 0.9600 .
C33 Cl4 1.752(9) .
C33 Cl3 1.761(9) .
C33 Cl5 1.774(9) .
C33 H33 0.9800 .
C34 Cl8 1.740(12) .
C34 Cl7 1.744(12) .
C34 Cl6 1.775(11) .
C34 H34 0.9800 .
C36 Cl13 1.748(10) .
C36 Cl14 1.750(9) .
C36 Cl12 1.755(10) .
C36 H36 0.9800 .
B1 F1 1.369(10) .
B1 F4 1.371(11) .
B1 F2 1.398(10) .
B1 F3 1.410(10) .
B2 F7 1.369(11) .
B2 F5 1.383(11) .
B2 F6 1.387(11) .
B2 F8 1.398(11) .
N1 Ru1 2.139(6) .
N1 H1 0.9100 .
N2 Ru2 2.123(6) .
N2 H2 0.9100 .
N3 N4 1.434(10) .
N3 Ru1 2.149(7) .
N3 H3A 0.9000 .
N3 H3B 0.9000 .
N4 Ru2 2.138(7) .
N4 H4A 0.9000 .
N4 H4B 0.9000 .
P1 Ru1 2.299(2) .
P2 C106 1.860(19) .
P2 C6 1.905(16) .
P2 Ru1 2.274(2) .
P3 Ru2 2.298(2) .
P4 Ru2 2.292(2) .
Cl1 Ru2 2.4768(19) .
Cl1 Ru1 2.4954(18) .
Cl2 Ru1 2.4809(19) .
Cl2 Ru2 2.5280(19) .
C35 Cl20 1.70(3) .
C35 Cl11 1.72(3) .
C35 Cl19 1.83(4) .
C35 H35 0.9800 .
C135 Cl10 1.65(2) .
C135 Cl9 1.66(3) .
C135 Cl21 1.74(3) .
C135 H135 0.9800 .
Cl21 Cl21 2.42(3) 2_855
C6 C7 1.48(3) .
C6 C8 1.61(3) .
C6 H6 0.9800 .
C7 H7A 0.9600 .
C7 H7B 0.9600 .
C7 H7C 0.9600 .
C8 H8A 0.9600 .
C8 H8B 0.9600 .
C8 H8C 0.9600 .
C108 C106 1.46(3) .
C108 H10C 0.9600 .
C108 H10D 0.9600 .
C108 H10E 0.9600 .
C107 C106 1.54(3) .
C107 H10F 0.9600 .
C107 H10G 0.9600 .
C107 H10H 0.9600 .
C106 H106 0.9800 .
